data_7132028
loop_
_publ_author_name
'Luo, Yong-An'
'Zhao, Zhao'
'Chen, Ting'
'Li, Yanguo'
'Zhao, Yufen'
'Stephan, Douglas W.'
'Wu, Yile'

_publ_section_title
;
 Stannyl phosphaketene as a synthon for phosphorus analogues of \b-lactam
;
_journal_name_full 'Chemical Communications'
_journal_paper_doi 10.1039/D3CC03117A
_journal_year 2023
_chemical_formula_moiety 'C48 H41 B F15 N2 O P Sn, 2(C7 H8), 0.5(C6 H6)'
_chemical_formula_sum 'C65 H60 B F15 N2 O P Sn'
_chemical_formula_weight 1330.62
_chemical_properties_physical Air-sensitive,Moisture-sensitive
_space_group_crystal_system monoclinic
_space_group_IT_number 14
_space_group_name_Hall '-P 2yn'
_space_group_name_H-M_alt 'P 1 21/n 1'
_atom_sites_solution_hydrogens geom
_audit_creation_date 2023-03-17
_audit_creation_method
;
Olex2 1.5
(compiled 2023.03.06 svn.rbb2c1857 for OlexSys, GUI svn.r6748)
;
_audit_update_record
;
2023-05-17 deposited with the CCDC.	2023-08-15 downloaded from the CCDC.
;
_cell_angle_alpha 90
_cell_angle_beta 91.655(2)
_cell_angle_gamma 90
_cell_formula_units_Z 4
_cell_length_a 15.5036(7)
_cell_length_b 25.6431(12)
_cell_length_c 15.6976(7)
_cell_measurement_reflns_used 9857
_cell_measurement_temperature 150.00
_cell_measurement_theta_max 72.13
_cell_measurement_theta_min 4.42
_cell_volume 6238.1(5)
_computing_cell_refinement 'SAINT V8.40B (?, 2016)'
_computing_data_reduction 'SAINT V8.40B (?, 2016)'
_computing_molecular_graphics 'Olex2 1.5 (Dolomanov et al., 2009)'
_computing_publication_material 'Olex2 1.5 (Dolomanov et al., 2009)'
_computing_structure_refinement 'SHELXL 2018/3 (Sheldrick, 2015)'
_computing_structure_solution 'SHELXT 2018/2 (Sheldrick, 2018)'
_diffrn_ambient_temperature 150.00
_diffrn_measured_fraction_theta_full 0.999
_diffrn_measured_fraction_theta_max 0.999
_diffrn_measurement_device_type 'Bruker APEX-II CCD'
_diffrn_measurement_method '\f and \w scans'
_diffrn_radiation_type CuK\a
_diffrn_radiation_wavelength 1.54178
_diffrn_reflns_av_R_equivalents 0.0482
_diffrn_reflns_av_unetI/netI 0.0187
_diffrn_reflns_Laue_measured_fraction_full 0.999
_diffrn_reflns_Laue_measured_fraction_max 0.999
_diffrn_reflns_limit_h_max 18
_diffrn_reflns_limit_h_min -18
_diffrn_reflns_limit_k_max 30
_diffrn_reflns_limit_k_min -30
_diffrn_reflns_limit_l_max 18
_diffrn_reflns_limit_l_min -18
_diffrn_reflns_number 150341
_diffrn_reflns_point_group_measured_fraction_full 0.999
_diffrn_reflns_point_group_measured_fraction_max 0.999
_diffrn_reflns_theta_full 66.592
_diffrn_reflns_theta_max 66.592
_diffrn_reflns_theta_min 3.302
_diffrn_source_current 1.2
_diffrn_source_power 0.06
_diffrn_source_voltage 50.0
_diffrn_standards_number 0
_exptl_absorpt_coefficient_mu 4.266
_exptl_absorpt_correction_T_max 0.7536
_exptl_absorpt_correction_T_min 0.6035
_exptl_absorpt_correction_type none
_exptl_absorpt_process_details
;
SADABS-2016/2 (Bruker,2016/2) was used for absorption correction.
wR2(int) was 0.1016 before and 0.0596 after correction.
The Ratio of minimum to maximum transmission is 0.8008.
The \l/2 correction factor is Not present.
;
_exptl_crystal_colour colorless
_exptl_crystal_density_diffrn 1.417
_exptl_crystal_description block
_exptl_crystal_F_000 2708
_refine_diff_density_max 0.706
_refine_diff_density_min -0.551
_refine_diff_density_rms 0.050
_refine_ls_extinction_method none
_refine_ls_goodness_of_fit_ref 1.024
_refine_ls_hydrogen_treatment constr
_refine_ls_matrix_type full
_refine_ls_number_parameters 868
_refine_ls_number_reflns 11017
_refine_ls_number_restraints 440
_refine_ls_restrained_S_all 1.042
_refine_ls_R_factor_all 0.0317
_refine_ls_R_factor_gt 0.0308
_refine_ls_shift/su_max 0.004
_refine_ls_shift/su_mean 0.000
_refine_ls_structure_factor_coef Fsqd
_refine_ls_weighting_details 'w=1/[\s^2^(Fo^2^)+(0.0407P)^2^+5.4126P] where P=(Fo^2^+2Fc^2^)/3'
_refine_ls_weighting_scheme calc
_refine_ls_wR_factor_gt 0.0809
_refine_ls_wR_factor_ref 0.0816
_reflns_Friedel_coverage 0.000
_reflns_number_gt 10618
_reflns_number_total 11017
_reflns_threshold_expression 'I > 2\s(I)'
_cod_data_source_file d3cc03117a2.cif
_cod_data_source_block 11
_cod_database_code 7132028
_shelx_shelxl_version_number 2018/3
_shelx_space_group_comment
;
The symmetry employed for this shelxl refinement is uniquely defined
by the following loop, which should always be used as a source of
symmetry information in preference to the above space-group names.
They are only intended as comments.
;
_olex2_refinement_description
;
1. Fixed Uiso
 At 1.2 times of:
  All C(H) groups
 At 1.5 times of:
  All C(H,H,H) groups
2. Restrained distances
 C2-C1A
 1.51 with sigma of 0.02
 C1A-C1B = C1A-C1F = C1C-C1D
 1.39 with sigma of 0.02
 C1B-C1C = C1D-C1E = C1E-C1F
 1.38 with sigma of 0.02
 C101-C102 = C101-C100 = C103-C104
 1.39 with sigma of 0.02
 C102-C103 = C104-C105 = C105-C100
 1.38 with sigma of 0.02
 C107-C108 = C110-C111 = C111-C106
 1.37 with sigma of 0.02
 C107-C106
 1.38 with sigma of 0.02
 C108-C109 = C109-C110
 1.36 with sigma of 0.02
 C1A-C1C
 2.42 with sigma of 0.04
 C1B-C1D
 2.39 with sigma of 0.04
 C1A-C1E
 2.41 with sigma of 0.04
 C1C-C1E = C1D-C1F
 2.4 with sigma of 0.04
 C2-C1B = C2-C1F
 2.52 with sigma of 0.04
 C101-C103
 2.42 with sigma of 0.04
 C101-C105
 2.41 with sigma of 0.04
 C102-C104
 2.39 with sigma of 0.04
 C103-C105 = C104-C100
 2.4 with sigma of 0.04
 C107-C109 = C109-C111 = C110-C106
 2.37 with sigma of 0.04
 C107-C111
 2.38 with sigma of 0.04
 C108-C110
 2.36 with sigma of 0.04
 C1A-C1B \\sim C1B-C1C \\sim C1C-C1D \\sim C1D-C1E \\sim C1E-C1F \\sim C1F-C1A
 with sigma of 0.02
 C1A-C1E \\sim C1A-C1C \\sim C1F-C1D \\sim C1B-C1F \\sim C1C-C1E \\sim C1B-C1D
 with sigma of 0.04
 C2-C1F \\sim C2-C1B
 with sigma of 0.04
 C101-C102 \\sim C102-C103 \\sim C103-C104 \\sim C104-C105 \\sim C105-C100
\\sim C100-C101
 with sigma of 0.02
 C101-C105 \\sim C101-C103 \\sim C100-C104 \\sim C102-C100 \\sim C103-C105
\\sim C102-C104
 with sigma of 0.04
 C107-C108 \\sim C108-C109 \\sim C109-C110 \\sim C110-C111 \\sim C111-C106
\\sim C106-C107
 with sigma of 0.02
 C107-C111 \\sim C107-C109 \\sim C111-C109 \\sim C110-C108 \\sim C110-C106
\\sim C106-C108
 with sigma of 0.04
3. Restrained planarity
 C2, C1A, C1B, C1C, C1D, C1E, C1F
 with sigma of 0.1
 C101, C102, C103, C104, C105, C100
 with sigma of 0.1
 C107, C108, C109, C110, C111, C106
 with sigma of 0.1
4. Uiso/Uaniso restraints and constraints
C2 \\sim C1A \\sim C1B \\sim C1C \\sim C1D \\sim C1E \\sim C1F: within 2A with
sigma of 0.04 and sigma for terminal atoms of 0.08 within 2A
C101 \\sim C102 \\sim C103 \\sim C104 \\sim C105 \\sim C100: within 2A with
sigma of 0.04 and sigma for terminal atoms of 0.08 within 2A
C107 \\sim C108 \\sim C109 \\sim C110 \\sim C111 \\sim C106: within 2A with
sigma of 0.04 and sigma for terminal atoms of 0.08 within 2A
Uanis(C100) \\sim Ueq, Uanis(C101) \\sim Ueq, Uanis(C102) \\sim Ueq,
Uanis(C103) \\sim Ueq, Uanis(C104) \\sim Ueq, Uanis(C105) \\sim Ueq: with sigma
of 0.01 and sigma for terminal atoms of 0.02
Uanis(C106) \\sim Ueq, Uanis(C107) \\sim Ueq, Uanis(C108) \\sim Ueq,
Uanis(C109) \\sim Ueq, Uanis(C110) \\sim Ueq, Uanis(C111) \\sim Ueq: with sigma
of 0.01 and sigma for terminal atoms of 0.02
5. Rigid body (RIGU) restrains
 C2, C1A, C1B, C1C, C1D, C1E, C1F
 with sigma for 1-2 distances of 0.004 and sigma for 1-3 distances of 0.004
 C101, C102, C103, C104, C105, C100
 with sigma for 1-2 distances of 0.004 and sigma for 1-3 distances of 0.004
 C107, C108, C109, C110, C111, C106
 with sigma for 1-2 distances of 0.004 and sigma for 1-3 distances of 0.004
6. Others
 Fixed Sof: C101(0.25) H101(0.25) C102(0.25) H102(0.25) C103(0.25) H103(0.25)
 C104(0.25) H104(0.25) C105(0.25) H105(0.25) C100(0.25) H100(0.25) C107(0.25)
 H107(0.25) C108(0.25) H108(0.25) C109(0.25) H109(0.25) C110(0.25) H110(0.25)
 C111(0.25) H111(0.25) C106(0.25) H106(0.25)
7.a Ternary CH refined with riding coordinates:
 C5(H5), C27(H27), C30(H30), C15(H15), C18(H18)
7.b Aromatic/amide H refined with riding coordinates:
 C10(H10), C22(H22), C12(H12), C24(H24), C11(H11), C23(H23), C52(H52),
 C56(H56), C53(H53), C55(H55), C54(H54), C1B(H1B), C1C(H1C), C1D(H1D), C1E(H1E),
  C1F(H1F), C101(H101), C102(H102), C103(H103), C104(H104), C105(H105),
 C100(H100), C107(H107), C108(H108), C109(H109), C110(H110), C111(H111),
 C106(H106)
7.c Idealised Me refined as rotating group:
 C7(H7A,H7B,H7C), C3(H3A,H3B,H3C), C26(H26A,H26B,H26C), C28(H28A,H28B,H28C),
 C29(H29A,H29B,H29C), C17(H17A,H17B,H17C), C19(H19A,H19B,H19C), C14(H14A,H14B,
 H14C), C31(H31A,H31B,H31C), C16(H16A,H16B,H16C), C50(H50A,H50B,H50C), C2(H2A,
 H2B,H2C)
;
_olex2_submission_special_instructions 'No special instructions were received'

loop_
_space_group_symop_operation_xyz
'x, y, z'
'-x+1/2, y+1/2, -z+1/2'
'-x, -y, -z'
'x-1/2, -y-1/2, z-1/2'

loop_
_atom_site_label
_atom_site_type_symbol
_atom_site_fract_x
_atom_site_fract_y
_atom_site_fract_z
_atom_site_U_iso_or_equiv
_atom_site_adp_type
_atom_site_occupancy
_atom_site_site_symmetry_order
_atom_site_calc_flag
_atom_site_refinement_flags_posn
_atom_site_refinement_flags_adp
_atom_site_refinement_flags_occupancy
_atom_site_disorder_assembly
_atom_site_disorder_group
Sn1 Sn 0.41375(2) 0.35338(2) 0.54093(2) 0.03103(6) Uani 1 1 d . . . . .
P1 P 0.53250(4) 0.28141(2) 0.54719(3) 0.03136(12) Uani 1 1 d . . . . .
F10 F 0.71987(10) 0.24983(6) 0.38936(9) 0.0485(3) Uani 1 1 d . . . . .
O1 O 0.54222(9) 0.20932(6) 0.41957(9) 0.0305(3) Uani 1 1 d . . . . .
F6 F 0.65352(10) 0.16566(7) 0.64770(9) 0.0526(4) Uani 1 1 d . . . . .
F15 F 0.79444(10) 0.14392(6) 0.40646(11) 0.0552(4) Uani 1 1 d . . . . .
F1 F 0.41775(10) 0.15527(6) 0.50092(12) 0.0547(4) Uani 1 1 d . . . . .
F11 F 0.50041(10) 0.13235(7) 0.31813(11) 0.0604(4) Uani 1 1 d . . . . .
F5 F 0.69830(11) 0.08347(7) 0.52743(11) 0.0618(4) Uani 1 1 d . . . . .
F9 F 0.84974(10) 0.29976(7) 0.47020(12) 0.0648(4) Uani 1 1 d . . . . .
F7 F 0.78152(12) 0.21551(8) 0.72548(10) 0.0681(5) Uani 1 1 d . . . . .
F8 F 0.88264(11) 0.28275(8) 0.63957(13) 0.0730(5) Uani 1 1 d . . . . .
N1 N 0.32314(11) 0.28979(7) 0.49248(11) 0.0285(4) Uani 1 1 d . . . . .
F14 F 0.83788(12) 0.09525(8) 0.26608(13) 0.0727(5) Uani 1 1 d . . . . .
N2 N 0.44197(12) 0.36203(7) 0.40194(11) 0.0307(4) Uani 1 1 d . . . . .
F3 F 0.46068(17) -0.00723(7) 0.62944(15) 0.0903(7) Uani 1 1 d . . . . .
F4 F 0.63332(16) 0.00007(8) 0.60442(15) 0.0896(7) Uani 1 1 d . . . . .
F2 F 0.35483(13) 0.07114(8) 0.57435(15) 0.0810(6) Uani 1 1 d . . . . .
C4 C 0.34434(13) 0.26000(8) 0.43069(12) 0.0275(4) Uani 1 1 d . . . . .
F13 F 0.71694(16) 0.06671(10) 0.14738(14) 0.0969(7) Uani 1 1 d . . . . .
C5 C 0.43077(13) 0.26805(8) 0.38952(12) 0.0269(4) Uani 1 1 d . . . . .
H5 H 0.432214 0.243415 0.340198 0.032 Uiso 1 1 calc R U . . .
C44 C 0.64447(16) 0.14261(9) 0.37018(15) 0.0374(5) Uani 1 1 d . . . . .
C6 C 0.44932(13) 0.32188(8) 0.35425(12) 0.0287(4) Uani 1 1 d . . . . .
C7 C 0.48350(16) 0.32361(9) 0.26630(13) 0.0376(5) Uani 1 1 d . . . . .
H7A H 0.487880 0.359971 0.247692 0.056 Uiso 1 1 calc R U . . .
H7B H 0.444318 0.304622 0.227248 0.056 Uiso 1 1 calc R U . . .
H7C H 0.540724 0.307380 0.266258 0.056 Uiso 1 1 calc R U . . .
C1 C 0.50592(13) 0.25086(8) 0.45350(12) 0.0273(4) Uani 1 1 d . . . . .
C3 C 0.29125(15) 0.21522(9) 0.39845(15) 0.0356(5) Uani 1 1 d . . . . .
H3A H 0.249691 0.205296 0.441440 0.053 Uiso 1 1 calc R U . . .
H3B H 0.329003 0.185545 0.386944 0.053 Uiso 1 1 calc R U . . .
H3C H 0.260191 0.225419 0.345796 0.053 Uiso 1 1 calc R U . . .
C32 C 0.56168(16) 0.12407(9) 0.50991(14) 0.0378(5) Uani 1 1 d . . . . .
C20 C 0.24508(14) 0.28283(8) 0.54051(14) 0.0322(4) Uani 1 1 d . . . . .
F12 F 0.54754(16) 0.08814(11) 0.17514(14) 0.1057(9) Uani 1 1 d . . . . .
C9 C 0.55656(17) 0.42687(9) 0.38159(15) 0.0411(5) Uani 1 1 d . . . . .
C27 C 0.34055(16) 0.24218(11) 0.65967(15) 0.0427(6) Uani 1 1 d . . . . .
H27 H 0.383365 0.244320 0.613360 0.051 Uiso 1 1 calc R U . . .
C21 C 0.16467(15) 0.29899(9) 0.50667(15) 0.0373(5) Uani 1 1 d . . . . .
C43 C 0.73436(15) 0.23897(10) 0.47302(15) 0.0397(5) Uani 1 1 d . . . . .
C45 C 0.72928(17) 0.13076(10) 0.35241(17) 0.0443(6) Uani 1 1 d . . . . .
C38 C 0.68313(14) 0.20254(9) 0.51203(14) 0.0353(5) Uani 1 1 d . . . . .
C39 C 0.70142(15) 0.19673(10) 0.59870(15) 0.0408(5) Uani 1 1 d . . . . .
C25 C 0.25534(15) 0.26385(10) 0.62437(15) 0.0382(5) Uani 1 1 d . . . . .
C33 C 0.47573(17) 0.11802(10) 0.52479(17) 0.0444(6) Uani 1 1 d . . . . .
C8 C 0.46909(16) 0.41396(8) 0.37504(13) 0.0355(5) Uani 1 1 d . . . . .
C10 C 0.5795(2) 0.47800(10) 0.36105(17) 0.0514(7) Uani 1 1 d . . . . .
H10 H 0.638226 0.488382 0.366499 0.062 Uiso 1 1 calc R U . . .
C22 C 0.09447(16) 0.29758(10) 0.56109(18) 0.0460(6) Uani 1 1 d . . . . .
H22 H 0.039197 0.308315 0.540086 0.055 Uiso 1 1 calc R U . . .
C13 C 0.40522(18) 0.44948(9) 0.34845(16) 0.0431(6) Uani 1 1 d . . . . .
C30 C 0.14980(17) 0.31867(11) 0.41622(17) 0.0471(6) Uani 1 1 d . . . . .
H30 H 0.206521 0.319149 0.387479 0.057 Uiso 1 1 calc R U . . .
C49 C 0.58587(17) 0.12551(11) 0.30812(17) 0.0470(6) Uani 1 1 d . . . . .
C15 C 0.31073(19) 0.43557(10) 0.33965(19) 0.0500(6) Uani 1 1 d . . . . .
H15 H 0.301302 0.402499 0.371841 0.060 Uiso 1 1 calc R U . . .
C12 C 0.4329(2) 0.49964(10) 0.32646(18) 0.0532(7) Uani 1 1 d . . . . .
H12 H 0.391680 0.524552 0.306562 0.064 Uiso 1 1 calc R U . . .
C42 C 0.80102(16) 0.26587(11) 0.51307(18) 0.0473(6) Uani 1 1 d . . . . .
C26 C 0.3317(2) 0.18495(13) 0.6842(2) 0.0629(8) Uani 1 1 d . . . . .
H26A H 0.292242 0.181792 0.731513 0.094 Uiso 1 1 calc R U . . .
H26B H 0.388461 0.171098 0.701622 0.094 Uiso 1 1 calc R U . . .
H26C H 0.308882 0.165161 0.635109 0.094 Uiso 1 1 calc R U . . .
C41 C 0.81738(17) 0.25725(12) 0.59866(19) 0.0516(7) Uani 1 1 d . . . . .
B1 B 0.60792(17) 0.17147(10) 0.45646(15) 0.0330(5) Uani 1 1 d . . . . .
C24 C 0.18324(17) 0.26376(12) 0.67507(17) 0.0492(6) Uani 1 1 d . . . . .
H24 H 0.188597 0.251598 0.732144 0.059 Uiso 1 1 calc R U . . .
C11 C 0.5185(2) 0.51350(10) 0.33311(19) 0.0565(7) Uani 1 1 d . . . . .
H11 H 0.535663 0.547823 0.318313 0.068 Uiso 1 1 calc R U . . .
C40 C 0.76719(17) 0.22301(12) 0.64103(16) 0.0481(6) Uani 1 1 d . . . . .
C37 C 0.61232(19) 0.08210(11) 0.53830(17) 0.0489(6) Uani 1 1 d . . . . .
C28 C 0.37582(19) 0.27420(14) 0.73491(18) 0.0597(8) Uani 1 1 d . . . . .
H28A H 0.380316 0.310870 0.718008 0.090 Uiso 1 1 calc R U . . .
H28B H 0.433027 0.261119 0.752382 0.090 Uiso 1 1 calc R U . . .
H28C H 0.336748 0.271177 0.782636 0.090 Uiso 1 1 calc R U . . .
C23 C 0.10392(17) 0.28104(12) 0.64401(18) 0.0507(6) Uani 1 1 d . . . . .
H23 H 0.055823 0.281470 0.680156 0.061 Uiso 1 1 calc R U . . .
C46 C 0.7539(2) 0.10523(11) 0.27889(19) 0.0548(7) Uani 1 1 d . . . . .
C18 C 0.62675(16) 0.38865(10) 0.40941(15) 0.0429(6) Uani 1 1 d . . . . .
H18 H 0.599240 0.353593 0.414996 0.051 Uiso 1 1 calc R U . . .
C34 C 0.4403(2) 0.07473(12) 0.5640(2) 0.0576(7) Uani 1 1 d . . . . .
C35 C 0.4939(2) 0.03497(11) 0.5911(2) 0.0638(8) Uani 1 1 d . . . . .
C29 C 0.08830(19) 0.28265(15) 0.3654(2) 0.0644(8) Uani 1 1 d . . . . .
H29A H 0.109651 0.246718 0.368905 0.097 Uiso 1 1 calc R U . . .
H29B H 0.085328 0.293774 0.305699 0.097 Uiso 1 1 calc R U . . .
H29C H 0.030646 0.284446 0.389268 0.097 Uiso 1 1 calc R U . . .
C52 C 0.1984(3) 0.08288(12) 0.3416(2) 0.0762(11) Uani 1 1 d . . . . .
H52 H 0.235191 0.060551 0.374424 0.091 Uiso 1 1 calc R U . . .
C17 C 0.6659(2) 0.40302(13) 0.49571(18) 0.0596(7) Uani 1 1 d . . . . .
H17A H 0.693729 0.437237 0.492199 0.089 Uiso 1 1 calc R U . . .
H17B H 0.708916 0.376784 0.513032 0.089 Uiso 1 1 calc R U . . .
H17C H 0.620455 0.404326 0.537755 0.089 Uiso 1 1 calc R U . . .
C36 C 0.5801(2) 0.03880(11) 0.5782(2) 0.0611(8) Uani 1 1 d . . . . .
C56 C 0.1711(2) 0.14153(11) 0.22418(19) 0.0557(7) Uani 1 1 d . . . . .
H56 H 0.188048 0.160094 0.175039 0.067 Uiso 1 1 calc R U . . .
C48 C 0.6088(2) 0.10100(13) 0.2335(2) 0.0647(8) Uani 1 1 d . . . . .
C47 C 0.6934(2) 0.09046(13) 0.2196(2) 0.0651(8) Uani 1 1 d . . . . .
C53 C 0.1147(3) 0.09143(15) 0.3646(2) 0.0835(12) Uani 1 1 d . . . . .
H53 H 0.094008 0.074344 0.413610 0.100 Uiso 1 1 calc R U . . .
C19 C 0.6964(2) 0.38401(14) 0.3428(2) 0.0630(8) Uani 1 1 d . . . . .
H19A H 0.669551 0.374597 0.287671 0.095 Uiso 1 1 calc R U . . .
H19B H 0.737887 0.356989 0.360435 0.095 Uiso 1 1 calc R U . . .
H19C H 0.726320 0.417473 0.337733 0.095 Uiso 1 1 calc R U . . .
C14 C 0.2543(3) 0.47753(13) 0.3774(3) 0.0909(13) Uani 1 1 d . . . . .
H14A H 0.266297 0.479928 0.438869 0.136 Uiso 1 1 calc R U . . .
H14B H 0.193405 0.468627 0.366975 0.136 Uiso 1 1 calc R U . . .
H14C H 0.266679 0.511122 0.350582 0.136 Uiso 1 1 calc R U . . .
C31 C 0.1145(3) 0.37433(14) 0.4176(3) 0.0821(11) Uani 1 1 d . . . . .
H31A H 0.056395 0.374123 0.440495 0.123 Uiso 1 1 calc R U . . .
H31B H 0.112188 0.388359 0.359511 0.123 Uiso 1 1 calc R U . . .
H31C H 0.152419 0.396176 0.453679 0.123 Uiso 1 1 calc R U . . .
C16 C 0.2847(3) 0.42607(19) 0.2470(3) 0.0906(12) Uani 1 1 d . . . . .
H16A H 0.294984 0.457739 0.213832 0.136 Uiso 1 1 calc R U . . .
H16B H 0.223347 0.416988 0.242776 0.136 Uiso 1 1 calc R U . . .
H16C H 0.319041 0.397359 0.224525 0.136 Uiso 1 1 calc R U . . .
C55 C 0.0907(3) 0.14771(14) 0.2518(2) 0.0698(9) Uani 1 1 d . . . . .
H55 H 0.053097 0.170715 0.221211 0.084 Uiso 1 1 calc R U . . .
C54 C 0.0609(3) 0.12341(16) 0.3196(2) 0.0830(11) Uani 1 1 d . . . . .
H54 H 0.002990 0.128353 0.336209 0.100 Uiso 1 1 calc R U . . .
C51 C 0.2297(2) 0.10911(14) 0.2649(3) 0.0797(12) Uani 1 1 d . . . . .
C50 C 0.3145(3) 0.1018(2) 0.2380(5) 0.151(3) Uani 1 1 d . . . . .
H50A H 0.348816 0.084786 0.283448 0.227 Uiso 1 1 calc R U . . .
H50B H 0.340149 0.135758 0.225003 0.227 Uiso 1 1 calc R U . . .
H50C H 0.313808 0.079922 0.186868 0.227 Uiso 1 1 calc R U . . .
C2 C 0.1309(4) 0.0156(2) 0.6270(3) 0.131(2) Uani 1 1 d D U . . .
H2A H 0.093654 -0.009802 0.654682 0.197 Uiso 1 1 calc R U . . .
H2B H 0.177263 0.026325 0.666937 0.197 Uiso 1 1 calc R U . . .
H2C H 0.155853 -0.000293 0.576572 0.197 Uiso 1 1 calc R U . . .
C1A C 0.0784(2) 0.06246(13) 0.60060(18) 0.0642(8) Uani 1 1 d D U . . .
C1B C -0.0095(3) 0.05880(18) 0.5856(3) 0.0914(12) Uani 1 1 d D U . . .
H1B H -0.038704 0.026736 0.594201 0.110 Uiso 1 1 calc R U . . .
C1C C -0.0564(3) 0.1043(2) 0.5569(3) 0.1038(15) Uani 1 1 d D U . . .
H1C H -0.116939 0.103211 0.545936 0.125 Uiso 1 1 calc R U . . .
C1D C -0.0099(4) 0.14916(19) 0.5460(3) 0.0974(14) Uani 1 1 d D U . . .
H1D H -0.038856 0.179712 0.526422 0.117 Uiso 1 1 calc R U . . .
C1E C 0.0749(4) 0.15106(16) 0.5622(3) 0.0929(13) Uani 1 1 d D U . . .
H1E H 0.105501 0.182715 0.554397 0.111 Uiso 1 1 calc R U . . .
C1F C 0.1163(3) 0.10902(15) 0.5890(2) 0.0753(9) Uani 1 1 d D U . . .
H1F H 0.176525 0.111759 0.600940 0.090 Uiso 1 1 calc R U . . .
C101 C -0.0087(11) 0.4984(7) 0.5248(10) 0.075(5) Uani 0.25 1 d D U P A -2
H101 H 0.002707 0.511401 0.580675 0.090 Uiso 0.25 1 calc R U P A -2
C102 C -0.0715(9) 0.4592(5) 0.5174(9) 0.063(3) Uani 0.25 1 d D U P A -2
H102 H -0.098810 0.446205 0.566452 0.076 Uiso 0.25 1 calc R U P A -2
C103 C -0.0920(11) 0.4406(7) 0.4397(10) 0.088(4) Uani 0.25 1 d D U P A -2
H103 H -0.131816 0.412695 0.431843 0.106 Uiso 0.25 1 calc R U P A -2
C104 C -0.0530(11) 0.4636(7) 0.3724(10) 0.099(4) Uani 0.25 1 d D U P A -2
H104 H -0.075219 0.457214 0.316352 0.118 Uiso 0.25 1 calc R U P A -2
C105 C 0.0179(12) 0.4959(8) 0.3833(11) 0.081(4) Uani 0.25 1 d D U P A -2
H105 H 0.054015 0.501577 0.336336 0.097 Uiso 0.25 1 calc R U P A -2
C100 C 0.0387(11) 0.5206(7) 0.4609(11) 0.081(5) Uani 0.25 1 d D U P A -2
H100 H 0.079058 0.548252 0.468412 0.097 Uiso 0.25 1 calc R U P A -2
C107 C -0.0339(10) 0.4749(7) 0.4961(9) 0.077(4) Uani 0.25 1 d D U P B -1
H107 H -0.030242 0.485288 0.554185 0.093 Uiso 0.25 1 calc R U P B -1
C108 C -0.0896(9) 0.4380(6) 0.4746(9) 0.073(4) Uani 0.25 1 d D U P B -1
H108 H -0.123654 0.421094 0.515634 0.088 Uiso 0.25 1 calc R U P B -1
C109 C -0.0960(8) 0.4255(6) 0.3898(9) 0.082(4) Uani 0.25 1 d D U P B -1
H109 H -0.135573 0.399144 0.371967 0.099 Uiso 0.25 1 calc R U P B -1
C110 C -0.0485(10) 0.4490(6) 0.3313(8) 0.078(4) Uani 0.25 1 d D U P B -1
H110 H -0.052656 0.438515 0.273254 0.094 Uiso 0.25 1 calc R U P B -1
C111 C 0.0047(10) 0.4874(6) 0.3558(8) 0.062(3) Uani 0.25 1 d D U P B -1
H111 H 0.033034 0.507121 0.313641 0.074 Uiso 0.25 1 calc R U P B -1
C106 C 0.0196(10) 0.4992(6) 0.4396(9) 0.063(3) Uani 0.25 1 d D U P B -1
H106 H 0.063851 0.522622 0.457943 0.075 Uiso 0.25 1 calc R U P B -1

loop_
_atom_site_aniso_label
_atom_site_aniso_U_11
_atom_site_aniso_U_22
_atom_site_aniso_U_33
_atom_site_aniso_U_23
_atom_site_aniso_U_13
_atom_site_aniso_U_12
Sn1 0.04000(9) 0.02775(9) 0.02553(8) -0.00664(5) 0.00415(6) -0.00380(5)
P1 0.0353(3) 0.0355(3) 0.0232(2) -0.0053(2) -0.0016(2) -0.0018(2)
F10 0.0543(9) 0.0542(9) 0.0372(7) 0.0033(6) 0.0049(6) -0.0076(7)
O1 0.0355(8) 0.0301(7) 0.0257(7) -0.0036(6) -0.0012(6) 0.0035(6)
F6 0.0562(9) 0.0706(10) 0.0308(7) 0.0045(7) -0.0013(6) -0.0002(8)
F15 0.0405(8) 0.0678(11) 0.0574(10) -0.0069(7) 0.0013(7) 0.0165(7)
F1 0.0388(8) 0.0474(9) 0.0783(11) 0.0143(8) 0.0064(7) -0.0003(6)
F11 0.0490(9) 0.0692(10) 0.0624(10) -0.0321(8) -0.0083(7) 0.0000(8)
F5 0.0559(9) 0.0594(10) 0.0697(11) 0.0135(8) -0.0029(8) 0.0204(8)
F9 0.0460(9) 0.0642(10) 0.0844(12) -0.0001(9) 0.0035(8) -0.0140(8)
F7 0.0667(11) 0.0975(14) 0.0387(8) -0.0136(8) -0.0199(8) 0.0095(10)
F8 0.0480(9) 0.0802(13) 0.0891(13) -0.0225(10) -0.0265(9) -0.0047(9)
N1 0.0317(9) 0.0269(9) 0.0268(8) 0.0006(7) 0.0014(7) -0.0022(7)
F14 0.0666(11) 0.0700(12) 0.0834(13) -0.0092(10) 0.0341(10) 0.0200(9)
N2 0.0410(10) 0.0249(9) 0.0263(9) -0.0001(7) 0.0024(7) -0.0032(7)
F3 0.1322(19) 0.0478(10) 0.0917(15) 0.0249(10) 0.0164(13) -0.0183(11)
F4 0.1155(17) 0.0540(11) 0.0987(16) 0.0315(11) -0.0079(13) 0.0248(11)
F2 0.0692(12) 0.0617(11) 0.1133(17) 0.0137(11) 0.0219(11) -0.0218(9)
C4 0.0341(11) 0.0235(10) 0.0248(9) 0.0008(8) -0.0039(8) -0.0003(8)
F13 0.1156(18) 0.1039(17) 0.0729(13) -0.0506(12) 0.0331(12) 0.0028(14)
C5 0.0346(11) 0.0250(10) 0.0211(9) -0.0034(7) -0.0009(8) -0.0002(8)
C44 0.0464(13) 0.0337(12) 0.0322(12) -0.0021(9) 0.0025(10) 0.0061(10)
C6 0.0340(11) 0.0282(10) 0.0235(9) -0.0003(8) -0.0022(8) -0.0024(8)
C7 0.0513(14) 0.0368(12) 0.0248(10) -0.0014(9) 0.0038(9) -0.0056(10)
C1 0.0308(10) 0.0279(10) 0.0233(9) 0.0001(8) 0.0016(8) -0.0024(8)
C3 0.0382(12) 0.0322(11) 0.0360(11) -0.0025(9) -0.0042(9) -0.0062(9)
C32 0.0467(13) 0.0340(12) 0.0325(11) 0.0003(9) -0.0011(10) 0.0027(10)
C20 0.0335(11) 0.0296(11) 0.0336(11) -0.0032(9) 0.0041(9) -0.0022(9)
F12 0.0981(16) 0.142(2) 0.0759(14) -0.0710(15) -0.0107(12) -0.0075(15)
C9 0.0575(15) 0.0346(12) 0.0316(11) -0.0036(9) 0.0070(10) -0.0116(11)
C27 0.0379(12) 0.0581(16) 0.0324(11) 0.0088(11) 0.0052(9) 0.0000(11)
C21 0.0368(12) 0.0325(11) 0.0428(12) -0.0007(10) 0.0015(10) -0.0013(9)
C43 0.0371(12) 0.0480(14) 0.0342(12) -0.0061(10) 0.0013(9) 0.0060(10)
C45 0.0472(14) 0.0406(13) 0.0455(14) -0.0022(11) 0.0065(11) 0.0096(11)
C38 0.0319(11) 0.0428(13) 0.0309(11) -0.0049(9) 0.0004(9) 0.0072(9)
C39 0.0364(12) 0.0512(14) 0.0346(12) -0.0040(10) -0.0010(9) 0.0090(11)
C25 0.0353(12) 0.0454(13) 0.0341(11) -0.0001(10) 0.0060(9) -0.0033(10)
C33 0.0489(14) 0.0360(13) 0.0482(14) 0.0036(11) 0.0000(11) 0.0005(11)
C8 0.0551(14) 0.0250(11) 0.0267(10) -0.0015(8) 0.0052(9) -0.0064(10)
C10 0.0647(17) 0.0412(14) 0.0488(15) -0.0025(11) 0.0115(13) -0.0196(13)
C22 0.0340(12) 0.0470(14) 0.0570(15) -0.0021(12) 0.0029(11) 0.0027(10)
C13 0.0628(16) 0.0268(11) 0.0398(12) 0.0010(9) 0.0015(11) -0.0046(11)
C30 0.0399(13) 0.0508(15) 0.0504(14) 0.0123(12) -0.0032(11) 0.0031(11)
C49 0.0484(14) 0.0456(14) 0.0471(14) -0.0131(12) 0.0033(11) 0.0033(11)
C15 0.0606(16) 0.0271(12) 0.0618(16) 0.0056(11) -0.0064(13) 0.0010(11)
C12 0.078(2) 0.0279(12) 0.0538(16) 0.0055(11) 0.0032(14) -0.0042(12)
C42 0.0322(12) 0.0488(15) 0.0611(16) -0.0080(12) 0.0049(11) 0.0005(11)
C26 0.0549(17) 0.066(2) 0.0680(19) 0.0247(16) 0.0078(14) 0.0022(14)
C41 0.0366(13) 0.0574(17) 0.0598(16) -0.0195(13) -0.0146(12) 0.0076(12)
B1 0.0350(12) 0.0348(13) 0.0291(12) -0.0010(10) -0.0006(10) 0.0049(10)
C24 0.0426(14) 0.0691(18) 0.0363(13) 0.0013(12) 0.0083(10) -0.0040(12)
C11 0.084(2) 0.0303(13) 0.0558(16) 0.0004(11) 0.0093(15) -0.0159(13)
C40 0.0419(13) 0.0642(17) 0.0377(13) -0.0112(12) -0.0097(11) 0.0125(12)
C37 0.0587(16) 0.0435(14) 0.0442(14) 0.0062(11) -0.0028(12) 0.0078(12)
C28 0.0450(15) 0.090(2) 0.0440(15) -0.0008(15) -0.0031(12) -0.0016(15)
C23 0.0378(13) 0.0650(18) 0.0500(15) -0.0052(13) 0.0151(11) -0.0029(12)
C46 0.0618(17) 0.0467(15) 0.0570(16) -0.0049(13) 0.0201(14) 0.0120(13)
C18 0.0463(13) 0.0440(14) 0.0386(12) -0.0011(10) 0.0070(10) -0.0119(11)
C34 0.0634(18) 0.0464(16) 0.0636(18) 0.0026(13) 0.0117(14) -0.0131(13)
C35 0.096(3) 0.0363(15) 0.0594(18) 0.0120(13) 0.0034(17) -0.0100(15)
C29 0.0469(16) 0.094(2) 0.0519(16) 0.0076(16) -0.0128(13) -0.0100(15)
C52 0.118(3) 0.0407(16) 0.067(2) -0.0051(15) -0.033(2) 0.0053(18)
C17 0.0617(18) 0.070(2) 0.0470(15) -0.0060(14) -0.0025(13) -0.0138(15)
C36 0.085(2) 0.0409(15) 0.0571(17) 0.0123(13) -0.0054(15) 0.0105(15)
C56 0.072(2) 0.0467(16) 0.0478(16) -0.0069(12) -0.0116(14) -0.0025(14)
C48 0.075(2) 0.068(2) 0.0507(16) -0.0263(15) -0.0026(15) -0.0025(16)
C47 0.084(2) 0.0595(19) 0.0533(17) -0.0223(14) 0.0231(16) 0.0051(16)
C53 0.135(4) 0.066(2) 0.0487(18) -0.0082(16) 0.000(2) -0.002(2)
C19 0.0662(19) 0.068(2) 0.0556(17) 0.0019(15) 0.0214(15) -0.0006(16)
C14 0.078(2) 0.0413(18) 0.154(4) -0.006(2) 0.020(3) 0.0045(16)
C31 0.088(3) 0.061(2) 0.098(3) 0.033(2) 0.005(2) 0.0188(19)
C16 0.090(3) 0.103(3) 0.077(2) -0.003(2) -0.029(2) -0.014(2)
C55 0.083(2) 0.071(2) 0.0547(19) -0.0061(15) -0.0074(17) -0.0012(17)
C54 0.105(3) 0.081(3) 0.063(2) -0.018(2) -0.001(2) -0.003(2)
C51 0.066(2) 0.061(2) 0.111(3) -0.049(2) -0.025(2) 0.0027(16)
C50 0.078(3) 0.114(4) 0.259(8) -0.102(5) -0.026(4) -0.006(3)
C2 0.191(6) 0.129(4) 0.074(3) 0.021(3) 0.015(3) 0.066(4)
C1A 0.081(2) 0.069(2) 0.0421(15) -0.0018(14) 0.0052(14) 0.0000(16)
C1B 0.101(3) 0.104(3) 0.070(2) -0.025(2) 0.013(2) -0.036(2)
C1C 0.072(2) 0.181(5) 0.058(2) -0.030(3) -0.0084(19) 0.013(3)
C1D 0.131(4) 0.111(3) 0.051(2) -0.010(2) 0.019(2) 0.044(3)
C1E 0.146(4) 0.074(2) 0.059(2) -0.0158(18) 0.028(2) 0.003(2)
C1F 0.095(3) 0.082(2) 0.0494(17) -0.0147(16) 0.0094(17) -0.0194(19)
C101 0.082(8) 0.064(7) 0.078(8) 0.005(7) 0.008(7) 0.008(6)
C102 0.061(7) 0.048(6) 0.081(6) -0.005(5) -0.005(6) 0.014(5)
C103 0.063(7) 0.110(8) 0.091(7) -0.010(6) -0.005(6) 0.016(6)
C104 0.097(8) 0.090(8) 0.109(7) 0.015(7) -0.010(7) 0.029(6)
C105 0.082(7) 0.079(8) 0.083(7) 0.032(6) 0.025(7) 0.035(5)
C100 0.060(8) 0.080(9) 0.102(8) 0.029(6) 0.006(6) 0.024(6)
C107 0.070(7) 0.096(8) 0.067(7) -0.013(6) 0.020(6) 0.019(6)
C108 0.044(6) 0.098(8) 0.079(6) 0.019(6) 0.017(5) 0.011(5)
C109 0.052(6) 0.098(8) 0.095(6) 0.001(6) -0.012(5) 0.004(5)
C110 0.085(7) 0.077(7) 0.073(6) 0.002(5) -0.018(5) 0.017(5)
C111 0.066(7) 0.061(6) 0.059(6) 0.012(5) 0.007(5) 0.019(5)
C106 0.054(6) 0.063(7) 0.071(6) -0.011(6) -0.003(5) 0.030(5)

loop_
_atom_type_symbol
_atom_type_description
_atom_type_scat_dispersion_real
_atom_type_scat_dispersion_imag
_atom_type_scat_source
C C 0.0181 0.0091 'International Tables Vol C Tables 4.2.6.8 and 6.1.1.4'
H H 0.0000 0.0000 'International Tables Vol C Tables 4.2.6.8 and 6.1.1.4'
B B 0.0090 0.0039 'International Tables Vol C Tables 4.2.6.8 and 6.1.1.4'
F F 0.0727 0.0534 'International Tables Vol C Tables 4.2.6.8 and 6.1.1.4'
N N 0.0311 0.0180 'International Tables Vol C Tables 4.2.6.8 and 6.1.1.4'
O O 0.0492 0.0322 'International Tables Vol C Tables 4.2.6.8 and 6.1.1.4'
P P 0.2955 0.4335 'International Tables Vol C Tables 4.2.6.8 and 6.1.1.4'
Sn Sn 0.0259 5.4591 'International Tables Vol C Tables 4.2.6.8 and 6.1.1.4'

loop_
_geom_angle_atom_site_label_1
_geom_angle_atom_site_label_2
_geom_angle_atom_site_label_3
_geom_angle
_geom_angle_site_symmetry_1
_geom_angle_site_symmetry_3
_geom_angle_publ_flag
N1 Sn1 P1 86.19(5) . . ?
N2 Sn1 P1 87.10(5) . . ?
N2 Sn1 N1 83.20(6) . . ?
C1 P1 Sn1 98.04(7) . . ?
C1 O1 B1 130.75(16) . . ?
C4 N1 Sn1 120.73(14) . . ?
C4 N1 C20 123.56(18) . . ?
C20 N1 Sn1 115.50(13) . . ?
C6 N2 Sn1 120.74(14) . . ?
C6 N2 C8 122.17(18) . . ?
C8 N2 Sn1 115.83(13) . . ?
N1 C4 C5 119.25(18) . . ?
N1 C4 C3 124.2(2) . . ?
C3 C4 C5 116.42(18) . . ?
C4 C5 H5 106.5 . . ?
C4 C5 C1 109.59(16) . . ?
C6 C5 C4 117.24(17) . . ?
C6 C5 H5 106.5 . . ?
C6 C5 C1 109.99(16) . . ?
C1 C5 H5 106.5 . . ?
C45 C44 B1 127.7(2) . . ?
C49 C44 C45 113.3(2) . . ?
C49 C44 B1 118.9(2) . . ?
N2 C6 C5 119.82(18) . . ?
N2 C6 C7 123.82(19) . . ?
C7 C6 C5 116.12(18) . . ?
C6 C7 H7A 109.5 . . ?
C6 C7 H7B 109.5 . . ?
C6 C7 H7C 109.5 . . ?
H7A C7 H7B 109.5 . . ?
H7A C7 H7C 109.5 . . ?
H7B C7 H7C 109.5 . . ?
O1 C1 P1 128.42(15) . . ?
O1 C1 C5 106.46(16) . . ?
C5 C1 P1 125.12(15) . . ?
C4 C3 H3A 109.5 . . ?
C4 C3 H3B 109.5 . . ?
C4 C3 H3C 109.5 . . ?
H3A C3 H3B 109.5 . . ?
H3A C3 H3C 109.5 . . ?
H3B C3 H3C 109.5 . . ?
C33 C32 B1 127.5(2) . . ?
C33 C32 C37 113.5(2) . . ?
C37 C32 B1 118.7(2) . . ?
C21 C20 N1 120.7(2) . . ?
C21 C20 C25 122.1(2) . . ?
C25 C20 N1 116.97(19) . . ?
C8 C9 C10 117.3(2) . . ?
C8 C9 C18 123.6(2) . . ?
C10 C9 C18 119.1(2) . . ?
C25 C27 H27 107.6 . . ?
C25 C27 C26 111.1(2) . . ?
C25 C27 C28 111.9(2) . . ?
C26 C27 H27 107.6 . . ?
C26 C27 C28 110.8(2) . . ?
C28 C27 H27 107.6 . . ?
C20 C21 C30 124.1(2) . . ?
C22 C21 C20 117.3(2) . . ?
C22 C21 C30 118.6(2) . . ?
F10 C43 C38 119.2(2) . . ?
F10 C43 C42 116.1(2) . . ?
C42 C43 C38 124.7(2) . . ?
F15 C45 C44 121.2(2) . . ?
F15 C45 C46 115.1(2) . . ?
C44 C45 C46 123.7(3) . . ?
C43 C38 C39 113.8(2) . . ?
C43 C38 B1 120.1(2) . . ?
C39 C38 B1 126.1(2) . . ?
F6 C39 C38 121.5(2) . . ?
F6 C39 C40 115.3(2) . . ?
C40 C39 C38 123.2(3) . . ?
C20 C25 C27 122.7(2) . . ?
C24 C25 C20 117.7(2) . . ?
C24 C25 C27 119.6(2) . . ?
F1 C33 C32 120.9(2) . . ?
F1 C33 C34 114.7(2) . . ?
C32 C33 C34 124.4(3) . . ?
C9 C8 N2 118.8(2) . . ?
C9 C8 C13 123.0(2) . . ?
C13 C8 N2 118.1(2) . . ?
C9 C10 H10 119.4 . . ?
C11 C10 C9 121.1(3) . . ?
C11 C10 H10 119.4 . . ?
C21 C22 H22 119.3 . . ?
C23 C22 C21 121.5(2) . . ?
C23 C22 H22 119.3 . . ?
C8 C13 C15 123.3(2) . . ?
C8 C13 C12 116.8(3) . . ?
C12 C13 C15 119.8(2) . . ?
C21 C30 H30 108.3 . . ?
C21 C30 C29 111.2(2) . . ?
C21 C30 C31 110.0(3) . . ?
C29 C30 H30 108.3 . . ?
C31 C30 H30 108.3 . . ?
C31 C30 C29 110.6(3) . . ?
F11 C49 C44 120.2(2) . . ?
F11 C49 C48 115.7(2) . . ?
C44 C49 C48 124.1(3) . . ?
C13 C15 H15 108.0 . . ?
C13 C15 C14 111.4(2) . . ?
C13 C15 C16 110.8(3) . . ?
C14 C15 H15 108.0 . . ?
C16 C15 H15 108.0 . . ?
C16 C15 C14 110.3(3) . . ?
C13 C12 H12 119.3 . . ?
C11 C12 C13 121.3(3) . . ?
C11 C12 H12 119.3 . . ?
F9 C42 C43 121.3(3) . . ?
F9 C42 C41 120.1(2) . . ?
C41 C42 C43 118.6(3) . . ?
C27 C26 H26A 109.5 . . ?
C27 C26 H26B 109.5 . . ?
C27 C26 H26C 109.5 . . ?
H26A C26 H26B 109.5 . . ?
H26A C26 H26C 109.5 . . ?
H26B C26 H26C 109.5 . . ?
F8 C41 C42 120.0(3) . . ?
F8 C41 C40 120.7(3) . . ?
C40 C41 C42 119.3(2) . . ?
O1 B1 C44 102.49(17) . . ?
O1 B1 C32 111.70(19) . . ?
O1 B1 C38 110.64(19) . . ?
C32 B1 C44 104.47(18) . . ?
C38 B1 C44 113.36(19) . . ?
C38 B1 C32 113.52(18) . . ?
C25 C24 H24 119.4 . . ?
C23 C24 C25 121.3(2) . . ?
C23 C24 H24 119.4 . . ?
C10 C11 C12 120.4(2) . . ?
C10 C11 H11 119.8 . . ?
C12 C11 H11 119.8 . . ?
F7 C40 C39 120.1(3) . . ?
F7 C40 C41 119.4(2) . . ?
C41 C40 C39 120.4(2) . . ?
F5 C37 C32 119.2(2) . . ?
F5 C37 C36 116.9(2) . . ?
C36 C37 C32 124.0(3) . . ?
C27 C28 H28A 109.5 . . ?
C27 C28 H28B 109.5 . . ?
C27 C28 H28C 109.5 . . ?
H28A C28 H28B 109.5 . . ?
H28A C28 H28C 109.5 . . ?
H28B C28 H28C 109.5 . . ?
C22 C23 C24 120.2(2) . . ?
C22 C23 H23 119.9 . . ?
C24 C23 H23 119.9 . . ?
F14 C46 C45 120.2(3) . . ?
F14 C46 C47 119.8(3) . . ?
C47 C46 C45 120.0(3) . . ?
C9 C18 H18 107.5 . . ?
C9 C18 C19 111.6(2) . . ?
C17 C18 C9 111.4(2) . . ?
C17 C18 H18 107.5 . . ?
C17 C18 C19 111.0(2) . . ?
C19 C18 H18 107.5 . . ?
F2 C34 C33 120.8(3) . . ?
F2 C34 C35 120.1(3) . . ?
C35 C34 C33 119.1(3) . . ?
F3 C35 C34 119.9(3) . . ?
F3 C35 C36 120.9(3) . . ?
C36 C35 C34 119.2(3) . . ?
C30 C29 H29A 109.5 . . ?
C30 C29 H29B 109.5 . . ?
C30 C29 H29C 109.5 . . ?
H29A C29 H29B 109.5 . . ?
H29A C29 H29C 109.5 . . ?
H29B C29 H29C 109.5 . . ?
C53 C52 H52 120.7 . . ?
C53 C52 C51 118.5(3) . . ?
C51 C52 H52 120.7 . . ?
C18 C17 H17A 109.5 . . ?
C18 C17 H17B 109.5 . . ?
C18 C17 H17C 109.5 . . ?
H17A C17 H17B 109.5 . . ?
H17A C17 H17C 109.5 . . ?
H17B C17 H17C 109.5 . . ?
F4 C36 C37 120.4(3) . . ?
F4 C36 C35 119.8(3) . . ?
C35 C36 C37 119.8(3) . . ?
C55 C56 H56 119.0 . . ?
C55 C56 C51 121.9(4) . . ?
C51 C56 H56 119.0 . . ?
F12 C48 C49 119.7(3) . . ?
F12 C48 C47 120.5(3) . . ?
C47 C48 C49 119.8(3) . . ?
F13 C47 C46 120.4(3) . . ?
F13 C47 C48 120.6(3) . . ?
C46 C47 C48 119.0(3) . . ?
C52 C53 H53 118.9 . . ?
C54 C53 C52 122.2(4) . . ?
C54 C53 H53 118.9 . . ?
C18 C19 H19A 109.5 . . ?
C18 C19 H19B 109.5 . . ?
C18 C19 H19C 109.5 . . ?
H19A C19 H19B 109.5 . . ?
H19A C19 H19C 109.5 . . ?
H19B C19 H19C 109.5 . . ?
C15 C14 H14A 109.5 . . ?
C15 C14 H14B 109.5 . . ?
C15 C14 H14C 109.5 . . ?
H14A C14 H14B 109.5 . . ?
H14A C14 H14C 109.5 . . ?
H14B C14 H14C 109.5 . . ?
C30 C31 H31A 109.5 . . ?
C30 C31 H31B 109.5 . . ?
C30 C31 H31C 109.5 . . ?
H31A C31 H31B 109.5 . . ?
H31A C31 H31C 109.5 . . ?
H31B C31 H31C 109.5 . . ?
C15 C16 H16A 109.5 . . ?
C15 C16 H16B 109.5 . . ?
C15 C16 H16C 109.5 . . ?
H16A C16 H16B 109.5 . . ?
H16A C16 H16C 109.5 . . ?
H16B C16 H16C 109.5 . . ?
C56 C55 H55 118.2 . . ?
C54 C55 C56 123.5(4) . . ?
C54 C55 H55 118.2 . . ?
C53 C54 H54 120.7 . . ?
C55 C54 C53 118.5(4) . . ?
C55 C54 H54 120.7 . . ?
C56 C51 C52 115.2(4) . . ?
C56 C51 C50 123.5(5) . . ?
C50 C51 C52 121.2(5) . . ?
C51 C50 H50A 109.5 . . ?
C51 C50 H50B 109.5 . . ?
C51 C50 H50C 109.5 . . ?
H50A C50 H50B 109.5 . . ?
H50A C50 H50C 109.5 . . ?
H50B C50 H50C 109.5 . . ?
H2A C2 H2B 109.5 . . ?
H2A C2 H2C 109.5 . . ?
H2B C2 H2C 109.5 . . ?
C1A C2 H2A 109.5 . . ?
C1A C2 H2B 109.5 . . ?
C1A C2 H2C 109.5 . . ?
C1B C1A C2 121.1(4) . . ?
C1F C1A C2 120.8(4) . . ?
C1F C1A C1B 118.0(4) . . ?
C1A C1B H1B 120.5 . . ?
C1A C1B C1C 119.1(4) . . ?
C1C C1B H1B 120.5 . . ?
C1B C1C H1C 121.4 . . ?
C1D C1C C1B 117.1(4) . . ?
C1D C1C H1C 121.4 . . ?
C1C C1D H1D 119.1 . . ?
C1E C1D C1C 121.7(4) . . ?
C1E C1D H1D 119.1 . . ?
C1D C1E H1E 120.0 . . ?
C1F C1E C1D 120.0(4) . . ?
C1F C1E H1E 120.0 . . ?
C1A C1F H1F 118.0 . . ?
C1E C1F C1A 124.0(4) . . ?
C1E C1F H1F 118.0 . . ?
C102 C101 H101 115.9 . . ?
C100 C101 H101 115.9 . . ?
C100 C101 C102 128.2(12) . . ?
C101 C102 H102 120.7 . . ?
C103 C102 C101 118.5(12) . . ?
C103 C102 H102 120.7 . . ?
C102 C103 H103 121.6 . . ?
C102 C103 C104 116.7(12) . . ?
C104 C103 H103 121.6 . . ?
C103 C104 H104 119.0 . . ?
C103 C104 C105 122.1(12) . . ?
C105 C104 H104 119.0 . . ?
C104 C105 H105 118.6 . . ?
C104 C105 C100 122.7(12) . . ?
C100 C105 H105 118.6 . . ?
C101 C100 C105 109.3(12) . . ?
C101 C100 H100 125.4 . . ?
C105 C100 H100 125.4 . . ?
C108 C107 H107 118.0 . . ?
C108 C107 C106 124.1(11) . . ?
C106 C107 H107 118.0 . . ?
C107 C108 H108 121.8 . . ?
C107 C108 C109 116.5(11) . . ?
C109 C108 H108 121.8 . . ?
C108 C109 H109 118.8 . . ?
C110 C109 C108 122.5(11) . . ?
C110 C109 H109 118.8 . . ?
C109 C110 H110 120.6 . . ?
C111 C110 C109 118.8(11) . . ?
C111 C110 H110 120.6 . . ?
C110 C111 H111 119.1 . . ?
C110 C111 C106 121.9(11) . . ?
C106 C111 H111 119.1 . . ?
C107 C106 H106 122.2 . . ?
C111 C106 C107 115.6(11) . . ?
C111 C106 H106 122.2 . . ?

loop_
_geom_bond_atom_site_label_1
_geom_bond_atom_site_label_2
_geom_bond_distance
_geom_bond_site_symmetry_2
_geom_bond_publ_flag
Sn1 P1 2.6066(6) . ?
Sn1 N1 2.2691(17) . ?
Sn1 N2 2.2486(18) . ?
P1 C1 1.706(2) . ?
F10 C43 1.355(3) . ?
O1 C1 1.324(2) . ?
O1 B1 1.510(3) . ?
F6 C39 1.346(3) . ?
F15 C45 1.343(3) . ?
F1 C33 1.357(3) . ?
F11 C49 1.350(3) . ?
F5 C37 1.349(3) . ?
F9 C42 1.345(3) . ?
F7 C40 1.352(3) . ?
F8 C41 1.351(3) . ?
N1 C4 1.285(3) . ?
N1 C20 1.455(3) . ?
F14 C46 1.348(3) . ?
N2 C6 1.280(3) . ?
N2 C8 1.462(3) . ?
F3 C35 1.348(3) . ?
F4 C36 1.348(3) . ?
F2 C34 1.343(4) . ?
C4 C5 1.518(3) . ?
C4 C3 1.493(3) . ?
F13 C47 1.347(3) . ?
C5 H5 1.0000 . ?
C5 C6 1.518(3) . ?
C5 C1 1.579(3) . ?
C44 C45 1.386(4) . ?
C44 C49 1.384(4) . ?
C44 B1 1.658(3) . ?
C6 C7 1.494(3) . ?
C7 H7A 0.9800 . ?
C7 H7B 0.9800 . ?
C7 H7C 0.9800 . ?
C3 H3A 0.9800 . ?
C3 H3B 0.9800 . ?
C3 H3C 0.9800 . ?
C32 C33 1.368(4) . ?
C32 B1 1.652(4) . ?
C32 C37 1.397(3) . ?
C20 C21 1.403(3) . ?
C20 C25 1.408(3) . ?
F12 C48 1.341(4) . ?
C9 C8 1.397(4) . ?
C9 C10 1.399(3) . ?
C9 C18 1.519(4) . ?
C27 H27 1.0000 . ?
C27 C25 1.523(3) . ?
C27 C26 1.524(4) . ?
C27 C28 1.527(4) . ?
C21 C22 1.403(3) . ?
C21 C30 1.518(3) . ?
C43 C38 1.381(4) . ?
C43 C42 1.379(4) . ?
C45 C46 1.390(4) . ?
C38 C39 1.390(3) . ?
C38 B1 1.642(3) . ?
C39 C40 1.377(4) . ?
C25 C24 1.391(3) . ?
C33 C34 1.390(4) . ?
C8 C13 1.400(4) . ?
C10 H10 0.9500 . ?
C10 C11 1.375(4) . ?
C22 H22 0.9500 . ?
C22 C23 1.373(4) . ?
C13 C15 1.510(4) . ?
C13 C12 1.402(3) . ?
C30 H30 1.0000 . ?
C30 C29 1.534(4) . ?
C30 C31 1.529(4) . ?
C49 C48 1.385(4) . ?
C15 H15 1.0000 . ?
C15 C14 1.518(4) . ?
C15 C16 1.518(5) . ?
C12 H12 0.9500 . ?
C12 C11 1.375(4) . ?
C42 C41 1.378(4) . ?
C26 H26A 0.9800 . ?
C26 H26B 0.9800 . ?
C26 H26C 0.9800 . ?
C41 C40 1.360(4) . ?
C24 H24 0.9500 . ?
C24 C23 1.383(4) . ?
C11 H11 0.9500 . ?
C37 C36 1.376(4) . ?
C28 H28A 0.9800 . ?
C28 H28B 0.9800 . ?
C28 H28C 0.9800 . ?
C23 H23 0.9500 . ?
C46 C47 1.356(5) . ?
C18 H18 1.0000 . ?
C18 C17 1.514(4) . ?
C18 C19 1.529(4) . ?
C34 C35 1.375(5) . ?
C35 C36 1.361(5) . ?
C29 H29A 0.9800 . ?
C29 H29B 0.9800 . ?
C29 H29C 0.9800 . ?
C52 H52 0.9500 . ?
C52 C53 1.373(6) . ?
C52 C51 1.474(6) . ?
C17 H17A 0.9800 . ?
C17 H17B 0.9800 . ?
C17 H17C 0.9800 . ?
C56 H56 0.9500 . ?
C56 C55 1.340(5) . ?
C56 C51 1.376(5) . ?
C48 C47 1.364(5) . ?
C53 H53 0.9500 . ?
C53 C54 1.354(6) . ?
C19 H19A 0.9800 . ?
C19 H19B 0.9800 . ?
C19 H19C 0.9800 . ?
C14 H14A 0.9800 . ?
C14 H14B 0.9800 . ?
C14 H14C 0.9800 . ?
C31 H31A 0.9800 . ?
C31 H31B 0.9800 . ?
C31 H31C 0.9800 . ?
C16 H16A 0.9800 . ?
C16 H16B 0.9800 . ?
C16 H16C 0.9800 . ?
C55 H55 0.9500 . ?
C55 C54 1.328(5) . ?
C54 H54 0.9500 . ?
C51 C50 1.405(6) . ?
C50 H50A 0.9800 . ?
C50 H50B 0.9800 . ?
C50 H50C 0.9800 . ?
C2 H2A 0.9800 . ?
C2 H2B 0.9800 . ?
C2 H2C 0.9800 . ?
C2 C1A 1.502(5) . ?
C1A C1B 1.380(5) . ?
C1A C1F 1.345(5) . ?
C1B H1B 0.9500 . ?
C1B C1C 1.439(6) . ?
C1C H1C 0.9500 . ?
C1C C1D 1.372(6) . ?
C1D H1D 0.9500 . ?
C1D C1E 1.332(6) . ?
C1E H1E 0.9500 . ?
C1E C1F 1.317(5) . ?
C1F H1F 0.9500 . ?
C101 H101 0.9500 . ?
C101 C102 1.401(11) . ?
C101 C100 1.383(11) . ?
C102 H102 0.9500 . ?
C102 C103 1.340(11) . ?
C103 H103 0.9500 . ?
C103 C104 1.368(11) . ?
C104 H104 0.9500 . ?
C104 C105 1.383(11) . ?
C105 H105 0.9500 . ?
C105 C100 1.402(12) . ?
C100 H100 0.9500 . ?
C107 H107 0.9500 . ?
C107 C108 1.317(11) . ?
C107 C106 1.381(11) . ?
C108 H108 0.9500 . ?
C108 C109 1.369(11) . ?
C109 H109 0.9500 . ?
C109 C110 1.337(11) . ?
C110 H110 0.9500 . ?
C110 C111 1.335(11) . ?
C111 H111 0.9500 . ?
C111 C106 1.363(11) . ?
C106 H106 0.9500 . ?

loop_
_geom_torsion_atom_site_label_1
_geom_torsion_atom_site_label_2
_geom_torsion_atom_site_label_3
_geom_torsion_atom_site_label_4
_geom_torsion
_geom_torsion_site_symmetry_1
_geom_torsion_site_symmetry_2
_geom_torsion_site_symmetry_3
_geom_torsion_site_symmetry_4
_geom_torsion_publ_flag
Sn1 P1 C1 O1 -178.78(17) . . . . ?
Sn1 P1 C1 C5 1.37(17) . . . . ?
Sn1 N1 C4 C5 -0.6(2) . . . . ?
Sn1 N1 C4 C3 176.04(15) . . . . ?
Sn1 N1 C20 C21 107.2(2) . . . . ?
Sn1 N1 C20 C25 -67.2(2) . . . . ?
Sn1 N2 C6 C5 5.7(3) . . . . ?
Sn1 N2 C6 C7 -168.39(16) . . . . ?
Sn1 N2 C8 C9 86.9(2) . . . . ?
Sn1 N2 C8 C13 -89.4(2) . . . . ?
F10 C43 C38 C39 -176.9(2) . . . . ?
F10 C43 C38 B1 2.1(3) . . . . ?
F10 C43 C42 F9 -1.7(4) . . . . ?
F10 C43 C42 C41 178.5(2) . . . . ?
F6 C39 C40 F7 1.9(4) . . . . ?
F6 C39 C40 C41 -177.1(2) . . . . ?
F15 C45 C46 F14 0.2(4) . . . . ?
F15 C45 C46 C47 -179.6(3) . . . . ?
F1 C33 C34 F2 1.5(4) . . . . ?
F1 C33 C34 C35 -179.5(3) . . . . ?
F11 C49 C48 F12 3.2(5) . . . . ?
F11 C49 C48 C47 -177.2(3) . . . . ?
F5 C37 C36 F4 -0.2(4) . . . . ?
F5 C37 C36 C35 -179.9(3) . . . . ?
F9 C42 C41 F8 -0.2(4) . . . . ?
F9 C42 C41 C40 179.7(2) . . . . ?
F8 C41 C40 F7 1.7(4) . . . . ?
F8 C41 C40 C39 -179.3(2) . . . . ?
N1 C4 C5 C6 -56.0(2) . . . . ?
N1 C4 C5 C1 70.2(2) . . . . ?
N1 C20 C21 C22 -171.5(2) . . . . ?
N1 C20 C21 C30 7.3(3) . . . . ?
N1 C20 C25 C27 -10.7(3) . . . . ?
N1 C20 C25 C24 171.3(2) . . . . ?
F14 C46 C47 F13 -1.2(5) . . . . ?
F14 C46 C47 C48 -179.8(3) . . . . ?
N2 C8 C13 C15 -4.9(3) . . . . ?
N2 C8 C13 C12 177.4(2) . . . . ?
F3 C35 C36 F4 -0.3(5) . . . . ?
F3 C35 C36 C37 179.5(3) . . . . ?
F2 C34 C35 F3 -1.2(5) . . . . ?
F2 C34 C35 C36 178.4(3) . . . . ?
C4 N1 C20 C21 -78.0(3) . . . . ?
C4 N1 C20 C25 107.6(2) . . . . ?
C4 C5 C6 N2 53.2(3) . . . . ?
C4 C5 C6 C7 -132.3(2) . . . . ?
C4 C5 C1 P1 -66.8(2) . . . . ?
C4 C5 C1 O1 113.31(18) . . . . ?
C44 C45 C46 F14 179.8(2) . . . . ?
C44 C45 C46 C47 0.0(5) . . . . ?
C44 C49 C48 F12 -176.7(3) . . . . ?
C44 C49 C48 C47 2.9(5) . . . . ?
C6 N2 C8 C9 -80.3(3) . . . . ?
C6 N2 C8 C13 103.3(3) . . . . ?
C6 C5 C1 P1 63.5(2) . . . . ?
C6 C5 C1 O1 -116.42(18) . . . . ?
C1 O1 B1 C44 -162.70(19) . . . . ?
C1 O1 B1 C32 86.0(3) . . . . ?
C1 O1 B1 C38 -41.5(3) . . . . ?
C1 C5 C6 N2 -72.8(2) . . . . ?
C1 C5 C6 C7 101.7(2) . . . . ?
C3 C4 C5 C6 127.13(19) . . . . ?
C3 C4 C5 C1 -106.6(2) . . . . ?
C32 C33 C34 F2 -178.3(3) . . . . ?
C32 C33 C34 C35 0.7(5) . . . . ?
C32 C37 C36 F4 -179.5(3) . . . . ?
C32 C37 C36 C35 0.8(5) . . . . ?
C20 N1 C4 C5 -175.08(18) . . . . ?
C20 N1 C4 C3 1.5(3) . . . . ?
C20 C21 C22 C23 -0.1(4) . . . . ?
C20 C21 C30 C29 116.8(3) . . . . ?
C20 C21 C30 C31 -120.3(3) . . . . ?
C20 C25 C24 C23 0.8(4) . . . . ?
F12 C48 C47 F13 -0.4(6) . . . . ?
F12 C48 C47 C46 178.3(3) . . . . ?
C9 C8 C13 C15 178.8(2) . . . . ?
C9 C8 C13 C12 1.2(4) . . . . ?
C9 C10 C11 C12 1.4(4) . . . . ?
C27 C25 C24 C23 -177.2(3) . . . . ?
C21 C20 C25 C27 175.0(2) . . . . ?
C21 C20 C25 C24 -3.0(4) . . . . ?
C21 C22 C23 C24 -2.0(4) . . . . ?
C43 C38 C39 F6 175.1(2) . . . . ?
C43 C38 C39 C40 -2.9(3) . . . . ?
C43 C38 B1 O1 -61.1(3) . . . . ?
C43 C38 B1 C44 53.4(3) . . . . ?
C43 C38 B1 C32 172.4(2) . . . . ?
C43 C42 C41 F8 179.6(2) . . . . ?
C43 C42 C41 C40 -0.5(4) . . . . ?
C45 C44 C49 F11 177.4(2) . . . . ?
C45 C44 C49 C48 -2.7(4) . . . . ?
C45 C44 B1 O1 137.0(2) . . . . ?
C45 C44 B1 C32 -106.4(3) . . . . ?
C45 C44 B1 C38 17.7(3) . . . . ?
C45 C46 C47 F13 178.6(3) . . . . ?
C45 C46 C47 C48 -0.1(5) . . . . ?
C38 C43 C42 F9 178.1(2) . . . . ?
C38 C43 C42 C41 -1.7(4) . . . . ?
C38 C39 C40 F7 -180.0(2) . . . . ?
C38 C39 C40 C41 1.0(4) . . . . ?
C39 C38 B1 O1 117.8(2) . . . . ?
C39 C38 B1 C44 -127.7(2) . . . . ?
C39 C38 B1 C32 -8.7(3) . . . . ?
C25 C20 C21 C22 2.6(3) . . . . ?
C25 C20 C21 C30 -178.7(2) . . . . ?
C25 C24 C23 C22 1.6(4) . . . . ?
C33 C32 B1 O1 -2.5(3) . . . . ?
C33 C32 B1 C44 -112.5(3) . . . . ?
C33 C32 B1 C38 123.5(3) . . . . ?
C33 C32 C37 F5 -179.9(2) . . . . ?
C33 C32 C37 C36 -0.6(4) . . . . ?
C33 C34 C35 F3 179.8(3) . . . . ?
C33 C34 C35 C36 -0.5(5) . . . . ?
C8 N2 C6 C5 172.29(19) . . . . ?
C8 N2 C6 C7 -1.7(3) . . . . ?
C8 C9 C10 C11 -1.9(4) . . . . ?
C8 C9 C18 C17 -111.5(3) . . . . ?
C8 C9 C18 C19 123.8(3) . . . . ?
C8 C13 C15 C14 135.5(3) . . . . ?
C8 C13 C15 C16 -101.2(3) . . . . ?
C8 C13 C12 C11 -1.8(4) . . . . ?
C10 C9 C8 N2 -175.6(2) . . . . ?
C10 C9 C8 C13 0.6(3) . . . . ?
C10 C9 C18 C17 68.5(3) . . . . ?
C10 C9 C18 C19 -56.1(3) . . . . ?
C22 C21 C30 C29 -64.5(3) . . . . ?
C22 C21 C30 C31 58.4(3) . . . . ?
C13 C12 C11 C10 0.6(4) . . . . ?
C30 C21 C22 C23 -178.9(3) . . . . ?
C49 C44 C45 F15 -179.1(2) . . . . ?
C49 C44 C45 C46 1.3(4) . . . . ?
C49 C44 B1 O1 -46.1(3) . . . . ?
C49 C44 B1 C32 70.6(3) . . . . ?
C49 C44 B1 C38 -165.4(2) . . . . ?
C49 C48 C47 F13 -179.9(3) . . . . ?
C49 C48 C47 C46 -1.3(5) . . . . ?
C15 C13 C12 C11 -179.5(3) . . . . ?
C12 C13 C15 C14 -46.9(4) . . . . ?
C12 C13 C15 C16 76.4(3) . . . . ?
C42 C43 C38 C39 3.3(4) . . . . ?
C42 C43 C38 B1 -177.7(2) . . . . ?
C42 C41 C40 F7 -178.2(2) . . . . ?
C42 C41 C40 C39 0.8(4) . . . . ?
C26 C27 C25 C20 -117.8(3) . . . . ?
C26 C27 C25 C24 60.2(3) . . . . ?
B1 O1 C1 P1 10.1(3) . . . . ?
B1 O1 C1 C5 -170.04(19) . . . . ?
B1 C44 C45 F15 -2.1(4) . . . . ?
B1 C44 C45 C46 178.4(2) . . . . ?
B1 C44 C49 F11 0.0(4) . . . . ?
B1 C44 C49 C48 179.9(3) . . . . ?
B1 C32 C33 F1 -5.6(4) . . . . ?
B1 C32 C33 C34 174.1(3) . . . . ?
B1 C32 C37 F5 5.3(4) . . . . ?
B1 C32 C37 C36 -175.4(3) . . . . ?
B1 C38 C39 F6 -3.9(4) . . . . ?
B1 C38 C39 C40 178.1(2) . . . . ?
C37 C32 C33 F1 -179.9(2) . . . . ?
C37 C32 C33 C34 -0.1(4) . . . . ?
C37 C32 B1 O1 171.6(2) . . . . ?
C37 C32 B1 C44 61.5(3) . . . . ?
C37 C32 B1 C38 -62.5(3) . . . . ?
C28 C27 C25 C20 117.8(3) . . . . ?
C28 C27 C25 C24 -64.3(3) . . . . ?
C18 C9 C8 N2 4.5(3) . . . . ?
C18 C9 C8 C13 -179.3(2) . . . . ?
C18 C9 C10 C11 178.0(2) . . . . ?
C34 C35 C36 F4 -179.9(3) . . . . ?
C34 C35 C36 C37 -0.2(5) . . . . ?
C52 C53 C54 C55 -0.9(6) . . . . ?
C56 C55 C54 C53 1.4(6) . . . . ?
C53 C52 C51 C56 1.7(4) . . . . ?
C53 C52 C51 C50 -179.9(3) . . . . ?
C55 C56 C51 C52 -1.3(4) . . . . ?
C55 C56 C51 C50 -179.7(3) . . . . ?
C51 C52 C53 C54 -0.6(5) . . . . ?
C51 C56 C55 C54 -0.2(5) . . . . ?
C2 C1A C1B C1C -177.3(4) . . . . ?
C2 C1A C1F C1E 176.8(4) . . . . ?
C1A C1B C1C C1D 0.0(6) . . . . ?
C1B C1A C1F C1E -1.8(5) . . . . ?
C1B C1C C1D C1E -0.8(6) . . . . ?
C1C C1D C1E C1F 0.3(6) . . . . ?
C1D C1E C1F C1A 1.0(6) . . . . ?
C1F C1A C1B C1C 1.2(5) . . . . ?
C101 C102 C103 C104 -3.5(16) . . . . ?
C102 C101 C100 C105 -3(3) . . . . ?
C102 C103 C104 C105 14(3) . . . . ?
C103 C104 C105 C100 -21(3) . . . . ?
C104 C105 C100 C101 14(3) . . . . ?
C100 C101 C102 C103 -1.9(19) . . . . ?
C107 C108 C109 C110 0.0(16) . . . . ?
C108 C107 C106 C111 8(2) . . . . ?
C108 C109 C110 C111 -3(2) . . . . ?
C109 C110 C111 C106 8(3) . . . . ?
C110 C111 C106 C107 -10(3) . . . . ?
C106 C107 C108 C109 -2.8(17) . . . . ?
